data_1527004
loop_
_publ_author_name
'Yamnova, N.A.'
'Khomyakov, A.P.'
'Zlykhenskaya, I.V.'

_publ_section_title
;
 Refinement of the crystal structure of sanidine-like feldspar
;
_journal_name_full Kristallografiya
_journal_page_first 824
_journal_page_last 829
_journal_volume 45
_journal_year 2000
_chemical_formula_sum 'Al K O8 Si3'
_chemical_name_systematic 'K (Al Si3 O8)'
_space_group_IT_number 2
_symmetry_space_group_name_Hall '-P 1 (1/2*x+1/2*y,1/2*x-1/2*y,-z)'
_symmetry_space_group_name_H-M 'C -1'
_cell_angle_alpha 89.99
_cell_angle_beta 116.01
_cell_angle_gamma 89.98
_cell_formula_units_Z 4
_cell_length_a 8.615
_cell_length_b 13.03
_cell_length_c 7.2
_cell_volume 726.366
_citation_journal_id_ASTM KRISAJ
_cod_data_source_file Yamnova_KRISAJ_2000_189.cif
_cod_data_source_block Al1K1O8Si3
_cod_original_cell_volume 726.3657
_cod_original_sg_symbol_H-M 'P -1 (a+b,a-b,-c)'
_cod_original_formula_sum 'Al1 K1 O8 Si3'
_cod_database_code 1527004

loop_
_symmetry_equiv_pos_as_xyz
x,y,z
-x,-y,-z
x+1/2,y+1/2,z
-x+1/2,-y+1/2,-z

loop_
_atom_site_label
_atom_site_type_symbol
_atom_site_fract_x
_atom_site_fract_y
_atom_site_fract_z
_atom_site_occupancy
_atom_site_U_iso_or_equiv
O4 O-2 0.8297 0.8521 0.2283 1 0.0
O3 O-2 0.8273 0.1475 0.2262 1 0.0
O6 O-2 0.0355 0.6887 0.2592 1 0.0
O5 O-2 0.0365 0.3113 0.2584 1 0.0
Al1 Al+3 0.0096 0.1856 0.2238 0.37 0.0
O8 O-2 0.1798 0.8735 0.4064 1 0.0
Si4 Si+4 0.7104 0.8821 0.3447 0.82 0.0
Si3 Si+4 0.7108 0.1183 0.3443 0.85 0.0
O1 O-2 0 0.1466 -0.002 1 0.0
O2 O-2 0.6399 0.0001 0.2848 1 0.0
Al2 Al+3 0.0099 0.8148 0.224 0.31 0.0
O7 O-2 0.1791 0.1264 0.4044 1 0.0
Si1 Si+4 0.0096 0.1856 0.2238 0.63 0.0
Si2 Si+4 0.0099 0.8148 0.224 0.69 0.0
Al4 Al+3 0.7104 0.8821 0.3447 0.18 0.0
Al3 Al+3 0.7108 0.1183 0.3443 0.15 0.0
K1 K+1 0.2858 -0.0006 0.138 1 0.0
